data_7025637
loop_
_publ_author_name
'Swartz, 2nd, Douglas L'
'Spencer, Liam P.'
'Scott, Brian L.'
'Odom, Aaron L.'
'Boncella, James M.'

_publ_section_title
;
 Exploring the coordination modes of pyrrolyl ligands in bis(imido)
 uranium(VI) complexes.
;
_journal_issue 29
_journal_name_full 'Dalton transactions (Cambridge, England : 2003)'
_journal_page_first 6841
_journal_page_last 6846
_journal_paper_doi 10.1039/c002440f
_journal_volume 39
_journal_year 2010
_chemical_formula_sum 'C46 H73 N4 P2 U'
_chemical_formula_weight 982.05
_chemical_name_systematic
;
?
;
_space_group_IT_number 14
_symmetry_cell_setting monoclinic
_symmetry_space_group_name_Hall '-P 2ybc'
_symmetry_space_group_name_H-M 'P 1 21/c 1'
_atom_sites_solution_hydrogens geom
_atom_sites_solution_primary direct
_atom_sites_solution_secondary difmap
_audit_creation_method SHELXL-97
_cell_angle_alpha 90.00
_cell_angle_beta 94.986(3)
_cell_angle_gamma 90.00
_cell_formula_units_Z 4
_cell_length_a 11.649(3)
_cell_length_b 17.676(4)
_cell_length_c 22.136(5)
_cell_measurement_temperature 140(1)
_cell_volume 4540.7(19)
_computing_cell_refinement 'SAINT+, v. 7.06 (Bruker AXS, 2001)'
_computing_data_collection 'APEX II, v. 1.08 (Bruker AXS, 2003)'
_computing_data_reduction 'SAINT+, v. 7.06 (Bruker AXS, 2001)'
_computing_molecular_graphics 'SHELXTL, v. 6.10, (Bruker AXS, 2000)'
_computing_publication_material 'SHELXTL, v. 6.10, (Bruker AXS, 2000)'
_computing_structure_refinement 'SHELXL-97 (Sheldrick, 1997)'
_computing_structure_solution 'SHELXS-97 (Sheldrick, 1990)'
_diffrn_ambient_temperature 140(1)
_diffrn_measured_fraction_theta_full 0.970
_diffrn_measured_fraction_theta_max 0.965
_diffrn_measurement_device_type 'Bruker D8 with APEXII CCD'
_diffrn_measurement_method '\w scans'
_diffrn_radiation_monochromator graphite
_diffrn_radiation_source 'fine-focus sealed tube'
_diffrn_radiation_type MoK\a
_diffrn_radiation_wavelength 0.71073
_diffrn_reflns_av_R_equivalents 0.1745
_diffrn_reflns_av_sigmaI/netI 0.2870
_diffrn_reflns_limit_h_max 9
_diffrn_reflns_limit_h_min -14
_diffrn_reflns_limit_k_max 21
_diffrn_reflns_limit_k_min -17
_diffrn_reflns_limit_l_max 26
_diffrn_reflns_limit_l_min -26
_diffrn_reflns_number 19728
_diffrn_reflns_theta_full 25.00
_diffrn_reflns_theta_max 25.41
_diffrn_reflns_theta_min 1.85
_diffrn_standards_decay_% 0
_diffrn_standards_interval_count 0
_diffrn_standards_interval_time 0
_diffrn_standards_number 0
_exptl_absorpt_coefficient_mu 3.680
_exptl_absorpt_correction_T_max 0.9300
_exptl_absorpt_correction_T_min 0.5265
_exptl_absorpt_correction_type multi-scan
_exptl_absorpt_process_details 'SADABS 2.03 (Sheldrick, 2001)'
_exptl_crystal_colour orange
_exptl_crystal_density_diffrn 1.436
_exptl_crystal_density_method 'not measured'
_exptl_crystal_description needle
_exptl_crystal_F_000 1996
_exptl_crystal_size_max 0.20
_exptl_crystal_size_mid 0.18
_exptl_crystal_size_min 0.02
_platon_squeeze_details
;
;
_refine_diff_density_max 1.864
_refine_diff_density_min -1.467
_refine_diff_density_rms 0.234
_refine_ls_extinction_method none
_refine_ls_goodness_of_fit_ref 0.841
_refine_ls_hydrogen_treatment constr
_refine_ls_matrix_type full
_refine_ls_number_parameters 469
_refine_ls_number_reflns 8079
_refine_ls_number_restraints 84
_refine_ls_restrained_S_all 0.837
_refine_ls_R_factor_all 0.1850
_refine_ls_R_factor_gt 0.0779
_refine_ls_shift/su_max 0.012
_refine_ls_shift/su_mean 0.000
_refine_ls_structure_factor_coef Fsqd
_refine_ls_weighting_details 'calc w=1/[\s^2^(Fo^2^)+(0.0569P)^2^+0.0000P] where P=(Fo^2^+2Fc^2^)/3'
_refine_ls_weighting_scheme calc
_refine_ls_wR_factor_gt 0.1472
_refine_ls_wR_factor_ref 0.1839
_reflns_number_gt 3313
_reflns_number_total 8079
_reflns_threshold_expression >2sigma(I)
_cod_data_source_file c002440f.txt
_cod_data_source_block apx794as
_cod_original_cell_volume 4540.9(17)
_cod_original_sg_symbol_H-M 'P 21/c'
_cod_database_code 7025637

loop_
_symmetry_equiv_pos_as_xyz
'x, y, z'
'-x, y+1/2, -z+1/2'
'-x, -y, -z'
'x, -y-1/2, z-1/2'

loop_
_atom_site_label
_atom_site_type_symbol
_atom_site_fract_x
_atom_site_fract_y
_atom_site_fract_z
_atom_site_U_iso_or_equiv
_atom_site_adp_type
_atom_site_occupancy
_atom_site_symmetry_multiplicity
_atom_site_calc_flag
_atom_site_refinement_flags
U1 U 0.27569(5) 0.16902(3) 0.15611(3) 0.02498(19) Uani 1 1 d .
P1 P 0.2768(4) 0.3314(3) 0.11006(19) 0.0366(11) Uani 1 1 d .
P2 P 0.5231(4) 0.2362(2) 0.1579(2) 0.0432(13) Uani 1 1 d .
N1 N 0.2667(10) 0.2135(7) 0.2319(5) 0.028(3) Uani 1 1 d .
N2 N 0.3082(10) 0.1449(6) 0.0781(5) 0.027(3) Uani 1 1 d .
N3 N 0.3150(12) 0.0432(7) 0.1914(6) 0.036(4) Uani 1 1 d .
N4 N 0.0721(10) 0.1459(7) 0.1308(5) 0.028(3) Uani 1 1 d .
C1 C 0.2541(14) 0.2514(8) 0.2929(6) 0.026(4) Uani 1 1 d .
C2 C 0.1698(14) 0.2030(9) 0.3269(7) 0.041(5) Uani 1 1 d .
H2A H 0.2011 0.1532 0.3336 0.062 Uiso 1 1 calc R
H2B H 0.0970 0.1996 0.3031 0.062 Uiso 1 1 calc R
H2C H 0.1588 0.2261 0.3652 0.062 Uiso 1 1 calc R
C3 C 0.3691(14) 0.2529(10) 0.3284(7) 0.050(5) Uani 1 1 d .
H3A H 0.4021 0.2032 0.3292 0.074 Uiso 1 1 calc R
H3B H 0.3600 0.2691 0.3691 0.074 Uiso 1 1 calc R
H3C H 0.4189 0.2875 0.3098 0.074 Uiso 1 1 calc R
C4 C 0.2027(13) 0.3310(8) 0.2809(7) 0.034(4) Uani 1 1 d .
H4A H 0.1817 0.3523 0.3183 0.051 Uiso 1 1 calc R
H4B H 0.1357 0.3274 0.2526 0.051 Uiso 1 1 calc R
H4C H 0.2590 0.3629 0.2643 0.051 Uiso 1 1 calc R
C5 C 0.3139(14) 0.1053(9) 0.0206(7) 0.034(4) Uani 1 1 d U
C6 C 0.3093(14) 0.0194(10) 0.0287(7) 0.052(5) Uani 1 1 d U
H6A H 0.3600 0.0049 0.0632 0.077 Uiso 1 1 calc R
H6B H 0.3331 -0.0049 -0.0069 0.077 Uiso 1 1 calc R
H6C H 0.2320 0.0044 0.0348 0.077 Uiso 1 1 calc R
C7 C 0.4297(13) 0.1248(9) -0.0044(7) 0.041(5) Uani 1 1 d .
H7A H 0.4389 0.1788 -0.0053 0.061 Uiso 1 1 calc R
H7B H 0.4306 0.1050 -0.0448 0.061 Uiso 1 1 calc R
H7C H 0.4916 0.1029 0.0212 0.061 Uiso 1 1 calc R
C8 C 0.2201(14) 0.1328(9) -0.0254(7) 0.042(5) Uani 1 1 d .
H8A H 0.1463 0.1200 -0.0121 0.063 Uiso 1 1 calc R
H8B H 0.2286 0.1093 -0.0638 0.063 Uiso 1 1 calc R
H8C H 0.2257 0.1867 -0.0295 0.063 Uiso 1 1 calc R
C9 C 0.4199(13) 0.0043(8) 0.1964(6) 0.022(4) Uani 1 1 d U
C10 C 0.4040(18) -0.0689(9) 0.1768(8) 0.052(6) Uani 1 1 d .
H10 H 0.4613 -0.1051 0.1744 0.062 Uiso 1 1 calc R
C11 C 0.2843(16) -0.0796(8) 0.1609(7) 0.033(4) Uani 1 1 d U
H11 H 0.2495 -0.1247 0.1475 0.040 Uiso 1 1 calc R
C12 C 0.2276(13) -0.0109(9) 0.1687(6) 0.024(4) Uani 1 1 d U
C13 C 0.1037(13) 0.0072(9) 0.1659(7) 0.033(4) Uani 1 1 d U
C14 C 0.0364(16) -0.0672(9) 0.1533(8) 0.057(6) Uani 1 1 d .
H14A H 0.0486 -0.0852 0.1134 0.085 Uiso 1 1 calc R
H14B H -0.0443 -0.0583 0.1559 0.085 Uiso 1 1 calc R
H14C H 0.0631 -0.1045 0.1828 0.085 Uiso 1 1 calc R
C15 C 0.0772(14) 0.0375(9) 0.2294(7) 0.042(5) Uani 1 1 d .
H15A H 0.1099 0.0038 0.2604 0.063 Uiso 1 1 calc R
H15B H -0.0047 0.0403 0.2314 0.063 Uiso 1 1 calc R
H15C H 0.1101 0.0870 0.2357 0.063 Uiso 1 1 calc R
C16 C 0.0596(15) 0.0668(10) 0.1209(7) 0.038(5) Uani 1 1 d U
C17 C -0.0259(14) 0.0575(10) 0.0750(8) 0.042(5) Uani 1 1 d .
H17 H -0.0545 0.0107 0.0618 0.050 Uiso 1 1 calc R
C18 C -0.0660(14) 0.1278(9) 0.0499(8) 0.045(5) Uani 1 1 d U
H18 H -0.1211 0.1373 0.0179 0.054 Uiso 1 1 calc R
C19 C -0.0006(12) 0.1781(10) 0.0861(7) 0.034(4) Uani 1 1 d U
C20 C 0.5250(13) 0.0358(8) 0.2302(7) 0.030(4) Uani 1 1 d U
C21 C 0.6331(14) 0.0352(8) 0.2045(6) 0.027(4) Uani 1 1 d .
C22 C 0.7292(13) 0.0613(8) 0.2395(7) 0.030(4) Uani 1 1 d U
H22 H 0.7996 0.0625 0.2226 0.036 Uiso 1 1 calc R
C23 C 0.7248(14) 0.0851(9) 0.2975(7) 0.033(4) Uani 1 1 d U
C24 C 0.6209(15) 0.0804(9) 0.3238(7) 0.033(4) Uani 1 1 d U
H24 H 0.6188 0.0931 0.3644 0.040 Uiso 1 1 calc R
C25 C 0.5202(15) 0.0573(9) 0.2910(7) 0.032(4) Uani 1 1 d .
C26 C 0.6412(14) 0.0058(9) 0.1405(7) 0.044(5) Uani 1 1 d .
H26A H 0.7101 0.0248 0.1250 0.066 Uiso 1 1 calc R
H26B H 0.5752 0.0224 0.1149 0.066 Uiso 1 1 calc R
H26C H 0.6433 -0.0485 0.1411 0.066 Uiso 1 1 calc R
C27 C 0.8294(13) 0.1150(10) 0.3346(7) 0.046(5) Uani 1 1 d .
H27A H 0.8962 0.0872 0.3250 0.069 Uiso 1 1 calc R
H27B H 0.8193 0.1094 0.3769 0.069 Uiso 1 1 calc R
H27C H 0.8394 0.1676 0.3254 0.069 Uiso 1 1 calc R
C28 C 0.4122(13) 0.0469(8) 0.3213(7) 0.037(5) Uani 1 1 d .
H28A H 0.4259 0.0597 0.3635 0.055 Uiso 1 1 calc R
H28B H 0.3878 -0.0049 0.3175 0.055 Uiso 1 1 calc R
H28C H 0.3531 0.0792 0.3025 0.055 Uiso 1 1 calc R
C29 C -0.0352(15) 0.2618(10) 0.0873(9) 0.045(5) Uani 1 1 d .
C30 C -0.0440(15) 0.3069(9) 0.0323(7) 0.040(5) Uani 1 1 d U
C31 C -0.0857(15) 0.3799(10) 0.0370(8) 0.054(6) Uani 1 1 d .
H31 H -0.0923 0.4099 0.0024 0.065 Uiso 1 1 calc R
C32 C -0.1178(17) 0.4102(10) 0.0900(9) 0.052(5) Uani 1 1 d .
C33 C -0.1116(15) 0.3701(10) 0.1412(8) 0.043(5) Uani 1 1 d .
H33 H -0.1348 0.3913 0.1766 0.052 Uiso 1 1 calc R
C34 C -0.0696(13) 0.2955(9) 0.1411(7) 0.027(4) Uani 1 1 d .
C35 C -0.0212(18) 0.2740(12) -0.0273(7) 0.077(7) Uani 1 1 d .
H35A H -0.0900 0.2503 -0.0454 0.115 Uiso 1 1 calc R
H35B H 0.0391 0.2370 -0.0216 0.115 Uiso 1 1 calc R
H35C H 0.0020 0.3134 -0.0535 0.115 Uiso 1 1 calc R
C36 C -0.1528(17) 0.4924(10) 0.0915(7) 0.064(6) Uani 1 1 d .
H36A H -0.1954 0.5055 0.0538 0.096 Uiso 1 1 calc R
H36B H -0.0852 0.5235 0.0973 0.096 Uiso 1 1 calc R
H36C H -0.2002 0.5005 0.1243 0.096 Uiso 1 1 calc R
C37 C -0.0694(13) 0.2493(8) 0.1994(6) 0.030(4) Uani 1 1 d .
H37A H -0.1188 0.2061 0.1924 0.045 Uiso 1 1 calc R
H37B H -0.0969 0.2800 0.2308 0.045 Uiso 1 1 calc R
H37C H 0.0076 0.2326 0.2115 0.045 Uiso 1 1 calc R
C38 C 0.4145(15) 0.3766(9) 0.1355(9) 0.056(6) Uani 1 1 d .
H38A H 0.4178 0.4263 0.1171 0.068 Uiso 1 1 calc R
H38B H 0.4194 0.3832 0.1791 0.068 Uiso 1 1 calc R
C39 C 0.5125(17) 0.3311(11) 0.1190(10) 0.082(7) Uani 1 1 d .
H39A H 0.5831 0.3590 0.1294 0.099 Uiso 1 1 calc R
H39B H 0.5054 0.3232 0.0755 0.099 Uiso 1 1 calc R
C40 C 0.1849(13) 0.4091(8) 0.1287(7) 0.041(5) Uani 1 1 d .
H40A H 0.2004 0.4523 0.1045 0.062 Uiso 1 1 calc R
H40B H 0.2000 0.4215 0.1708 0.062 Uiso 1 1 calc R
H40C H 0.1057 0.3946 0.1206 0.062 Uiso 1 1 calc R
C41 C 0.2718(15) 0.3408(10) 0.0259(7) 0.057(6) Uani 1 1 d .
H41A H 0.1979 0.3245 0.0081 0.086 Uiso 1 1 calc R
H41B H 0.3310 0.3100 0.0110 0.086 Uiso 1 1 calc R
H41C H 0.2839 0.3927 0.0155 0.086 Uiso 1 1 calc R
C42 C 0.6383(15) 0.1976(10) 0.1154(8) 0.053(5) Uani 1 1 d .
H42A H 0.6865 0.2380 0.1035 0.079 Uiso 1 1 calc R
H42B H 0.6049 0.1719 0.0799 0.079 Uiso 1 1 calc R
H42C H 0.6837 0.1625 0.1405 0.079 Uiso 1 1 calc R
C43 C 0.6033(13) 0.2550(10) 0.2299(8) 0.050(5) Uani 1 1 d .
H43A H 0.6359 0.3049 0.2294 0.075 Uiso 1 1 calc R
H43B H 0.6640 0.2184 0.2367 0.075 Uiso 1 1 calc R
H43C H 0.5527 0.2516 0.2618 0.075 Uiso 1 1 calc R

loop_
_atom_site_aniso_label
_atom_site_aniso_U_11
_atom_site_aniso_U_22
_atom_site_aniso_U_33
_atom_site_aniso_U_23
_atom_site_aniso_U_13
_atom_site_aniso_U_12
U1 0.0209(4) 0.0231(3) 0.0301(3) -0.0020(4) -0.0023(2) 0.0016(4)
P1 0.034(3) 0.028(2) 0.047(3) 0.005(3) 0.000(2) 0.008(3)
P2 0.030(3) 0.027(3) 0.069(4) 0.006(2) -0.016(3) -0.002(2)
N1 0.018(8) 0.040(8) 0.026(7) 0.007(6) 0.002(6) -0.007(6)
N2 0.023(8) 0.036(8) 0.021(7) 0.001(6) -0.004(6) 0.009(6)
N3 0.043(10) 0.028(8) 0.034(8) 0.001(7) -0.010(7) 0.007(8)
N4 0.019(8) 0.028(8) 0.033(8) 0.001(6) -0.016(6) -0.006(6)
C1 0.026(11) 0.036(10) 0.015(8) -0.003(7) -0.002(8) -0.005(8)
C2 0.033(11) 0.061(12) 0.031(10) -0.013(9) 0.006(9) -0.016(10)
C3 0.033(12) 0.069(13) 0.045(11) -0.023(10) -0.002(10) 0.020(11)
C4 0.026(10) 0.023(8) 0.052(10) 0.009(9) 0.002(8) -0.008(9)
C5 0.025(11) 0.043(10) 0.032(9) 0.013(8) -0.014(8) 0.009(8)
C6 0.042(13) 0.083(15) 0.025(9) -0.027(10) -0.023(9) 0.016(11)
C7 0.032(12) 0.049(11) 0.040(11) -0.003(9) -0.008(9) 0.000(9)
C8 0.042(12) 0.043(10) 0.038(10) -0.016(9) -0.012(9) 0.006(9)
C9 0.016(9) 0.024(8) 0.025(8) 0.013(7) 0.005(7) 0.004(7)
C10 0.071(17) 0.022(10) 0.066(14) 0.007(9) 0.030(12) 0.014(10)
C11 0.043(8) 0.019(6) 0.038(7) -0.015(6) 0.004(7) -0.009(7)
C12 0.023(10) 0.033(9) 0.016(8) 0.002(7) -0.009(7) 0.014(8)
C13 0.020(10) 0.039(10) 0.039(10) 0.005(8) -0.007(8) -0.005(8)
C14 0.073(16) 0.031(10) 0.066(14) 0.010(10) 0.007(12) -0.015(10)
C15 0.027(11) 0.045(11) 0.052(12) 0.000(9) -0.008(9) -0.002(9)
C16 0.029(11) 0.047(11) 0.034(10) 0.010(8) -0.014(9) 0.021(9)
C17 0.014(11) 0.053(12) 0.059(13) -0.004(10) 0.009(10) 0.011(9)
C18 0.028(11) 0.044(11) 0.058(12) 0.000(9) -0.021(9) -0.017(9)
C19 0.008(8) 0.059(11) 0.036(9) -0.024(9) 0.001(7) -0.006(9)
C20 0.012(9) 0.034(9) 0.045(10) -0.001(8) 0.007(8) 0.008(8)
C21 0.023(11) 0.033(9) 0.023(9) -0.003(7) -0.006(8) 0.015(8)
C22 0.010(9) 0.041(10) 0.039(10) -0.005(8) -0.005(8) -0.003(8)
C23 0.020(10) 0.035(9) 0.039(10) 0.015(8) -0.018(9) -0.016(8)
C24 0.032(11) 0.040(10) 0.028(9) 0.013(8) 0.003(9) 0.007(9)
C25 0.026(11) 0.037(10) 0.035(10) 0.000(8) 0.017(9) -0.001(9)
C26 0.042(12) 0.045(11) 0.048(11) 0.001(9) 0.015(10) 0.006(10)
C27 0.024(11) 0.076(14) 0.035(10) -0.008(10) -0.007(9) -0.006(10)
C28 0.031(11) 0.043(10) 0.036(10) -0.021(8) -0.005(9) 0.023(9)
C29 0.022(12) 0.041(11) 0.069(14) -0.001(10) -0.015(10) 0.014(9)
C30 0.044(9) 0.049(8) 0.023(7) 0.003(6) -0.010(7) 0.007(7)
C31 0.058(14) 0.067(14) 0.034(11) -0.018(10) -0.018(10) 0.051(11)
C32 0.055(15) 0.037(11) 0.062(14) 0.007(10) 0.002(11) 0.027(10)
C33 0.043(13) 0.040(11) 0.047(12) -0.008(10) 0.008(10) 0.022(10)
C34 0.017(10) 0.044(10) 0.018(9) -0.010(8) -0.010(7) 0.002(8)
C35 0.081(18) 0.121(19) 0.029(11) -0.014(12) 0.010(12) 0.042(15)
C36 0.098(18) 0.059(13) 0.036(11) -0.014(10) 0.007(11) 0.042(13)
C37 0.016(10) 0.043(10) 0.031(9) -0.009(8) 0.001(8) -0.001(8)
C38 0.036(13) 0.019(10) 0.114(18) -0.006(10) 0.006(12) 0.018(9)
C39 0.066(16) 0.041(12) 0.13(2) 0.037(14) -0.023(14) -0.038(13)
C40 0.018(11) 0.037(10) 0.065(12) 0.013(9) -0.016(9) 0.009(8)
C41 0.060(14) 0.063(13) 0.048(11) 0.008(11) 0.006(10) -0.028(12)
C42 0.038(13) 0.059(13) 0.060(13) -0.008(10) 0.006(10) -0.012(10)
C43 0.010(10) 0.072(13) 0.067(13) -0.029(11) 0.001(10) 0.006(10)

loop_
_atom_type_symbol
_atom_type_description
_atom_type_scat_dispersion_real
_atom_type_scat_dispersion_imag
_atom_type_scat_source
C C 0.0033 0.0016 'International Tables Vol C Tables 4.2.6.8 and 6.1.1.4'
H H 0.0000 0.0000 'International Tables Vol C Tables 4.2.6.8 and 6.1.1.4'
N N 0.0061 0.0033 'International Tables Vol C Tables 4.2.6.8 and 6.1.1.4'
P P 0.1023 0.0942 'International Tables Vol C Tables 4.2.6.8 and 6.1.1.4'
U U -9.6767 9.6646 'International Tables Vol C Tables 4.2.6.8 and 6.1.1.4'

loop_
_geom_angle_atom_site_label_1
_geom_angle_atom_site_label_2
_geom_angle_atom_site_label_3
_geom_angle
N2 U1 N1 165.9(5)
N2 U1 N3 92.4(5)
N1 U1 N3 97.0(5)
N2 U1 N4 91.2(5)
N1 U1 N4 98.6(5)
N3 U1 N4 94.3(4)
N2 U1 P1 84.1(4)
N1 U1 P1 84.6(4)
N3 U1 P1 168.7(3)
N4 U1 P1 96.5(3)
N2 U1 P2 80.5(4)
N1 U1 P2 87.2(4)
N3 U1 P2 101.5(3)
N4 U1 P2 162.4(3)
P1 U1 P2 67.30(12)
C40 P1 C38 96.8(7)
C40 P1 C41 101.1(8)
C38 P1 C41 102.6(9)
C40 P1 U1 128.2(5)
C38 P1 U1 109.7(6)
C41 P1 U1 114.6(6)
C43 P2 C42 100.1(8)
C43 P2 C39 104.4(9)
C42 P2 C39 96.8(9)
C43 P2 U1 119.3(6)
C42 P2 U1 124.6(6)
C39 P2 U1 108.0(6)
C1 N1 U1 177.4(11)
C5 N2 U1 162.5(10)
C9 N3 C12 106.5(12)
C9 N3 U1 128.7(10)
C12 N3 U1 113.0(9)
C19 N4 C16 104.3(12)
C19 N4 U1 128.9(10)
C16 N4 U1 106.7(10)
C3 C1 N1 108.8(12)
C3 C1 C4 113.0(13)
N1 C1 C4 108.4(12)
C3 C1 C2 109.3(13)
N1 C1 C2 107.6(11)
C4 C1 C2 109.6(13)
N2 C5 C8 110.4(13)
N2 C5 C6 111.6(12)
C8 C5 C6 111.6(14)
N2 C5 C7 108.3(13)
C8 C5 C7 106.9(13)
C6 C5 C7 107.8(14)
C10 C9 N3 110.2(15)
C10 C9 C20 126.5(16)
N3 C9 C20 122.1(13)
C9 C10 C11 107.9(15)
C12 C11 C10 108.5(14)
C11 C12 N3 106.8(13)
C11 C12 C13 130.8(16)
N3 C12 C13 121.7(13)
C12 C13 C16 117.2(13)
C12 C13 C14 107.6(14)
C16 C13 C14 109.7(14)
C12 C13 C15 107.8(13)
C16 C13 C15 105.9(13)
C14 C13 C15 108.5(13)
C17 C16 N4 106.9(14)
C17 C16 C13 126.2(17)
N4 C16 C13 124.0(14)
C16 C17 C18 112.2(16)
C19 C18 C17 100.9(16)
N4 C19 C18 115.3(16)
N4 C19 C29 122.3(14)
C18 C19 C29 119.9(15)
C25 C20 C21 119.6(15)
C25 C20 C9 119.0(14)
C21 C20 C9 120.9(14)
C22 C21 C20 118.3(14)
C22 C21 C26 121.5(15)
C20 C21 C26 120.2(14)
C23 C22 C21 122.5(15)
C22 C23 C24 118.9(15)
C22 C23 C27 122.0(15)
C24 C23 C27 119.1(15)
C25 C24 C23 121.8(15)
C24 C25 C20 118.7(15)
C24 C25 C28 120.7(14)
C20 C25 C28 120.3(15)
C34 C29 C30 118.0(15)
C34 C29 C19 120.8(16)
C30 C29 C19 120.9(15)
C31 C30 C29 116.6(15)
C31 C30 C35 121.4(16)
C29 C30 C35 121.7(15)
C32 C31 C30 123.5(17)
C33 C32 C31 121.4(16)
C33 C32 C36 119.1(16)
C31 C32 C36 119.3(16)
C32 C33 C34 119.4(16)
C33 C34 C29 121.1(16)
C33 C34 C37 118.4(14)
C29 C34 C37 120.3(14)
C39 C38 P1 111.2(12)
C38 C39 P2 113.4(13)

loop_
_geom_bond_atom_site_label_1
_geom_bond_atom_site_label_2
_geom_bond_distance
U1 N2 1.849(11)
U1 N1 1.864(12)
U1 N3 2.388(12)
U1 N4 2.424(12)
U1 P1 3.047(5)
U1 P2 3.114(5)
P1 C40 1.810(15)
P1 C38 1.836(18)
P1 C41 1.865(15)
P2 C43 1.806(17)
P2 C42 1.837(16)
P2 C39 1.884(18)
N1 C1 1.525(17)
N2 C5 1.460(18)
N3 C9 1.398(17)
N3 C12 1.454(18)
N4 C19 1.369(19)
N4 C16 1.422(19)
C1 C3 1.49(2)
C1 C4 1.542(19)
C1 C2 1.547(19)
C5 C8 1.51(2)
C5 C6 1.53(2)
C5 C7 1.54(2)
C9 C10 1.37(2)
C9 C20 1.49(2)
C10 C11 1.42(2)
C11 C12 1.402(19)
C12 C13 1.474(19)
C13 C16 1.51(2)
C13 C14 1.55(2)
C13 C15 1.56(2)
C16 C17 1.37(2)
C17 C18 1.42(2)
C18 C19 1.38(2)
C19 C29 1.53(2)
C20 C25 1.40(2)
C20 C21 1.427(18)
C21 C22 1.38(2)
C21 C26 1.520(19)
C22 C23 1.36(2)
C23 C24 1.39(2)
C23 C27 1.50(2)
C24 C25 1.39(2)
C25 C28 1.488(19)
C29 C34 1.42(2)
C29 C30 1.45(2)
C30 C31 1.39(2)
C30 C35 1.49(2)
C31 C32 1.37(2)
C32 C33 1.33(2)
C32 C36 1.51(2)
C33 C34 1.41(2)
C34 C37 1.526(19)
C38 C39 1.47(2)

loop_
_platon_squeeze_void_nr
_platon_squeeze_void_average_x
_platon_squeeze_void_average_y
_platon_squeeze_void_average_z
_platon_squeeze_void_volume
_platon_squeeze_void_count_electrons
_platon_squeeze_void_content
1 0.500 0.500 0.000 219 125 'n-hexane '
2 0.500 1.000 0.500 219 119 'n-hexane '
